data_2204044
loop_
_publ_author_name
'Orhan B\"uy\"ukg\"ung\"or'
'Nezihe \,Cal\?i\,skan'
'Ceyda Davran'
'H\"umeyra Bat\?i'

_publ_section_title
;
 2-(Benzothiazol-2-yliminomethyl)-6-methoxyphenol
;
_journal_issue 8
_journal_name_full 'Acta Crystallographica Section E'
_journal_page_first o1414
_journal_page_last o1416
_journal_paper_doi 10.1107/S1600536804018008
_journal_volume 60
_journal_year 2004
_chemical_formula_iupac 'C15 H12 N2 O2 S'
_chemical_formula_moiety 'C15 H12 N2 O2 S'
_chemical_formula_sum 'C15 H12 N2 O2 S'
_chemical_formula_weight 284.33
_chemical_name_systematic
;
2-(Benzothiazol-2-yliminomethyl)-6-methoxyphenol
;
_space_group_IT_number 14
_symmetry_cell_setting monoclinic
_symmetry_space_group_name_Hall '-P 2yn'
_symmetry_space_group_name_H-M 'P 1 21/n 1'
_atom_sites_solution_hydrogens geom
_atom_sites_solution_primary direct
_atom_sites_solution_secondary difmap
_audit_creation_method SHELXL-97
_cell_angle_alpha 90.00
_cell_angle_beta 110.854(7)
_cell_angle_gamma 90.00
_cell_formula_units_Z 4
_cell_length_a 13.0117(12)
_cell_length_b 6.3408(4)
_cell_length_c 17.5237(15)
_cell_measurement_reflns_used 9583
_cell_measurement_temperature 293(2)
_cell_measurement_theta_max 29.27
_cell_measurement_theta_min 2.41
_cell_volume 1351.1(2)
_computing_cell_refinement X-AREA
_computing_data_collection 'X-AREA (Stoe & Cie, 2002)'
_computing_data_reduction 'X-RED (Stoe & Cie, 2002)'
_computing_molecular_graphics 'ORTEP-3 for Windows (Farrugia, 1997)'
_computing_publication_material 'WinGX publication routines (Farrugia, 1999)'
_computing_structure_refinement 'SHELXL97 (Sheldrick, 1997)'
_computing_structure_solution 'SHELXS97 (Sheldrick, 1997)'
_diffrn_ambient_temperature 293(2)
_diffrn_detector_area_resol_mean 6.67
_diffrn_measured_fraction_theta_full 0.999
_diffrn_measured_fraction_theta_max 0.999
_diffrn_measurement_device_type 'Stoe IPDS-2'
_diffrn_measurement_method 'rotation method'
_diffrn_radiation_monochromator graphite
_diffrn_radiation_source 'fine-focus sealed tube'
_diffrn_radiation_type MoK\a
_diffrn_radiation_wavelength 0.71073
_diffrn_reflns_av_R_equivalents 0.0885
_diffrn_reflns_av_sigmaI/netI 0.0629
_diffrn_reflns_limit_h_max 16
_diffrn_reflns_limit_h_min -16
_diffrn_reflns_limit_k_max 7
_diffrn_reflns_limit_k_min -7
_diffrn_reflns_limit_l_max 21
_diffrn_reflns_limit_l_min -21
_diffrn_reflns_number 9072
_diffrn_reflns_theta_full 26.00
_diffrn_reflns_theta_max 26.00
_diffrn_reflns_theta_min 2.42
_diffrn_standards_decay_% 0
_diffrn_standards_number 0
_exptl_absorpt_coefficient_mu 0.242
_exptl_absorpt_correction_T_max 0.9757
_exptl_absorpt_correction_T_min 0.8808
_exptl_absorpt_correction_type integration
_exptl_absorpt_process_details '(X-RED32; Stoe & Cie, 2002)'
_exptl_crystal_colour red
_exptl_crystal_density_diffrn 1.398
_exptl_crystal_density_method 'not measured'
_exptl_crystal_description rod
_exptl_crystal_F_000 592
_exptl_crystal_size_max 0.400
_exptl_crystal_size_mid 0.380
_exptl_crystal_size_min 0.120
_refine_diff_density_max 0.383
_refine_diff_density_min -0.486
_refine_ls_extinction_method none
_refine_ls_goodness_of_fit_ref 0.949
_refine_ls_hydrogen_treatment constr
_refine_ls_matrix_type full
_refine_ls_number_parameters 181
_refine_ls_number_reflns 2642
_refine_ls_number_restraints 0
_refine_ls_restrained_S_all 0.949
_refine_ls_R_factor_all 0.0683
_refine_ls_R_factor_gt 0.0500
_refine_ls_shift/su_max 0.000
_refine_ls_shift/su_mean 0.000
_refine_ls_structure_factor_coef Fsqd
_refine_ls_weighting_details 'calc w = 1/[\s^2^(Fo^2^)+(0.0793P)^2^] where P = (Fo^2^+2Fc^2^)/3'
_refine_ls_weighting_scheme calc
_refine_ls_wR_factor_gt 0.1250
_refine_ls_wR_factor_ref 0.1327
_reflns_number_gt 1893
_reflns_number_total 2642
_reflns_threshold_expression I>2\s(I)
_cod_data_source_file hg6071.cif
_cod_data_source_block I
_cod_original_cell_volume 1351.07(19)
_cod_original_sg_symbol_H-M 'P 21/n'
_cod_database_code 2204044
_cod_database_fobs_code 2204044

loop_
_symmetry_equiv_pos_as_xyz
'x, y, z'
'-x+1/2, y+1/2, -z+1/2'
'-x, -y, -z'
'x-1/2, -y-1/2, z-1/2'

loop_
_atom_site_label
_atom_site_fract_x
_atom_site_fract_y
_atom_site_fract_z
_atom_site_U_iso_or_equiv
_atom_site_adp_type
_atom_site_calc_flag
_atom_site_refinement_flags
_atom_site_occupancy
_atom_site_type_symbol
C1 0.76581(19) 0.8859(3) 0.45910(14) 0.0546(5) Uani d . 1 C
C2 0.8509(2) 1.0261(4) 0.46348(17) 0.0721(7) Uani d . 1 C
H2 0.8943 1.0034 0.4320 0.087 Uiso calc R 1 H
C3 0.8695(2) 1.1956(4) 0.51416(18) 0.0761(8) Uani d . 1 C
H3 0.9273 1.2864 0.5181 0.091 Uiso calc R 1 H
C4 0.8039(2) 1.2360(4) 0.56023(17) 0.0696(7) Uani d . 1 C
H4 0.8177 1.3541 0.5938 0.083 Uiso calc R 1 H
C5 0.7189(2) 1.1023(4) 0.55644(15) 0.0615(6) Uani d . 1 C
H5 0.6742 1.1296 0.5865 0.074 Uiso calc R 1 H
C6 0.70159(18) 0.9264(3) 0.50670(13) 0.0519(5) Uani d . 1 C
C7 0.65502(18) 0.6153(3) 0.42069(14) 0.0505(5) Uani d . 1 C
C8 0.62755(19) 0.3555(3) 0.32307(15) 0.0565(5) Uani d . 1 C
H8 0.6791 0.4242 0.3064 0.068 Uiso calc R 1 H
C9 0.57743(19) 0.1659(3) 0.28201(14) 0.0546(5) Uani d . 1 C
C10 0.49954(18) 0.0557(3) 0.30458(13) 0.0501(5) Uani d . 1 C
C11 0.4532(2) -0.1304(3) 0.26519(14) 0.0568(5) Uani d . 1 C
C12 0.4808(3) -0.2026(4) 0.20097(17) 0.0734(7) Uani d . 1 C
H12 0.4487 -0.3250 0.1735 0.088 Uiso calc R 1 H
C13 0.5569(3) -0.0918(4) 0.17720(17) 0.0820(9) Uani d . 1 C
H13 0.5752 -0.1409 0.1336 0.098 Uiso calc R 1 H
C14 0.6048(2) 0.0866(4) 0.21674(16) 0.0731(7) Uani d . 1 C
H14 0.6563 0.1571 0.2005 0.088 Uiso calc R 1 H
C15 0.3229(3) -0.4055(4) 0.2546(2) 0.0887(9) Uani d . 1 C
H15A 0.2769 -0.4557 0.2831 0.133 Uiso calc R 1 H
H15B 0.3735 -0.5144 0.2533 0.133 Uiso calc R 1 H
H15C 0.2781 -0.3676 0.1998 0.133 Uiso calc R 1 H
N1 0.73823(16) 0.7096(3) 0.41057(13) 0.0579(5) Uani d . 1 N
N2 0.60332(15) 0.4331(3) 0.38217(11) 0.0517(4) Uani d . 1 N
O1 0.46650(13) 0.1239(2) 0.36516(9) 0.0583(4) Uani d . 1 O
H1 0.4985 0.2339 0.3841 0.087 Uiso calc R 1 H
O2 0.38241(15) -0.2265(2) 0.29546(11) 0.0685(5) Uani d . 1 O
S1 0.60437(5) 0.72910(9) 0.49008(4) 0.0581(2) Uani d . 1 S

loop_
_atom_site_aniso_label
_atom_site_aniso_U_11
_atom_site_aniso_U_22
_atom_site_aniso_U_33
_atom_site_aniso_U_12
_atom_site_aniso_U_13
_atom_site_aniso_U_23
C1 0.0526(13) 0.0606(12) 0.0553(13) -0.0044(10) 0.0249(11) 0.0035(10)
C2 0.0674(16) 0.0764(16) 0.0827(19) -0.0170(13) 0.0390(15) -0.0020(14)
C3 0.0712(18) 0.0762(16) 0.0820(19) -0.0241(14) 0.0285(15) 0.0010(14)
C4 0.0805(18) 0.0619(14) 0.0614(16) -0.0115(12) 0.0191(14) -0.0031(11)
C5 0.0688(15) 0.0606(13) 0.0578(14) -0.0033(11) 0.0260(12) -0.0031(10)
C6 0.0508(12) 0.0562(12) 0.0502(12) -0.0033(9) 0.0200(10) 0.0039(9)
C7 0.0507(12) 0.0530(11) 0.0536(12) -0.0007(9) 0.0255(10) 0.0051(9)
C8 0.0571(14) 0.0592(12) 0.0632(14) 0.0026(10) 0.0335(12) 0.0040(10)
C9 0.0594(14) 0.0583(12) 0.0535(13) 0.0088(10) 0.0293(11) -0.0009(10)
C10 0.0525(12) 0.0533(11) 0.0474(11) 0.0088(9) 0.0212(10) -0.0022(9)
C11 0.0591(14) 0.0535(12) 0.0552(13) 0.0082(10) 0.0170(11) -0.0048(10)
C12 0.090(2) 0.0627(14) 0.0665(17) 0.0108(13) 0.0272(15) -0.0165(12)
C13 0.106(2) 0.0855(18) 0.0699(17) 0.0175(16) 0.0499(18) -0.0165(15)
C14 0.0853(19) 0.0795(16) 0.0726(17) 0.0121(14) 0.0502(16) -0.0015(13)
C15 0.081(2) 0.0651(15) 0.110(2) -0.0122(14) 0.0213(18) -0.0282(16)
N1 0.0577(12) 0.0606(10) 0.0664(12) -0.0063(9) 0.0355(10) -0.0020(9)
N2 0.0539(10) 0.0527(9) 0.0554(10) 0.0000(8) 0.0280(9) -0.0021(8)
O1 0.0673(10) 0.0593(9) 0.0609(10) -0.0115(7) 0.0384(8) -0.0162(7)
O2 0.0691(11) 0.0619(9) 0.0755(12) -0.0150(8) 0.0269(9) -0.0169(8)
S1 0.0596(4) 0.0617(4) 0.0647(4) -0.0100(3) 0.0365(3) -0.0081(3)

loop_
_atom_type_symbol
_atom_type_description
_atom_type_scat_dispersion_real
_atom_type_scat_dispersion_imag
_atom_type_scat_source
C C 0.0033 0.0016 'International Tables Vol C Tables 4.2.6.8 and 6.1.1.4'
H H 0.0000 0.0000 'International Tables Vol C Tables 4.2.6.8 and 6.1.1.4'
N N 0.0061 0.0033 'International Tables Vol C Tables 4.2.6.8 and 6.1.1.4'
O O 0.0106 0.0060 'International Tables Vol C Tables 4.2.6.8 and 6.1.1.4'
S S 0.1246 0.1234 'International Tables Vol C Tables 4.2.6.8 and 6.1.1.4'

loop_
_geom_angle_atom_site_label_1
_geom_angle_atom_site_label_2
_geom_angle_atom_site_label_3
_geom_angle
_geom_angle_publ_flag
N1 C1 C6 116.04(19) ?
N1 C1 C2 125.3(2) ?
C6 C1 C2 118.7(2) ?
C3 C2 C1 119.4(2) ?
C3 C2 H2 120.3 ?
C1 C2 H2 120.3 ?
C2 C3 C4 121.4(2) ?
C2 C3 H3 119.3 ?
C4 C3 H3 119.3 ?
C5 C4 C3 120.5(2) ?
C5 C4 H4 119.8 ?
C3 C4 H4 119.8 ?
C4 C5 C6 118.3(2) ?
C4 C5 H5 120.8 ?
C6 C5 H5 120.8 ?
C5 C6 C1 121.7(2) ?
C5 C6 S1 129.39(17) ?
C1 C6 S1 108.87(16) ?
N1 C7 N2 126.81(19) yes
N1 C7 S1 116.51(17) ?
N2 C7 S1 116.67(14) yes
N2 C8 C9 121.90(19) ?
N2 C8 H8 119.0 ?
C9 C8 H8 119.0 ?
C10 C9 C14 118.0(2) ?
C10 C9 C8 121.54(18) ?
C14 C9 C8 120.4(2) ?
O1 C10 C11 117.30(19) yes
O1 C10 C9 121.84(19) yes
C11 C10 C9 120.86(19) ?
O2 C11 C12 125.5(2) yes
O2 C11 C10 114.85(19) yes
C12 C11 C10 119.7(2) ?
C11 C12 C13 119.8(2) ?
C11 C12 H12 120.1 ?
C13 C12 H12 120.1 ?
C14 C13 C12 120.9(2) ?
C14 C13 H13 119.5 ?
C12 C13 H13 119.5 ?
C13 C14 C9 120.7(2) ?
C13 C14 H14 119.7 ?
C9 C14 H14 119.7 ?
O2 C15 H15A 109.5 ?
O2 C15 H15B 109.5 ?
H15A C15 H15B 109.5 ?
O2 C15 H15C 109.5 ?
H15A C15 H15C 109.5 ?
H15B C15 H15C 109.5 ?
C7 N1 C1 109.63(18) ?
C8 N2 C7 119.80(18) yes
C10 O1 H1 109.5 ?
C11 O2 C15 119.1(2) ?
C6 S1 C7 88.92(10) ?

loop_
_geom_bond_atom_site_label_1
_geom_bond_atom_site_label_2
_geom_bond_distance
_geom_bond_publ_flag
C1 N1 1.373(3) yes
C1 C6 1.399(3) ?
C1 C2 1.401(3) ?
C2 C3 1.360(4) ?
C2 H2 0.9300 ?
C3 C4 1.392(4) ?
C3 H3 0.9300 ?
C4 C5 1.376(3) ?
C4 H4 0.9300 ?
C5 C6 1.384(3) ?
C5 H5 0.9300 ?
C6 S1 1.729(2) yes
C7 N1 1.303(3) yes
C7 N2 1.385(3) yes
C7 S1 1.733(2) yes
C8 N2 1.283(3) yes
C8 C9 1.433(3) ?
C8 H8 0.9300 ?
C9 C10 1.399(3) ?
C9 C14 1.407(3) ?
C10 O1 1.350(2) yes
C10 C11 1.391(3) ?
C11 O2 1.360(3) yes
C11 C12 1.376(3) ?
C12 C13 1.394(4) ?
C12 H12 0.9300 ?
C13 C14 1.357(4) ?
C13 H13 0.9300 ?
C14 H14 0.9300 ?
C15 O2 1.416(3) yes
C15 H15A 0.9600 ?
C15 H15B 0.9600 ?
C15 H15C 0.9600 ?
O1 H1 0.8200 ?

loop_
_geom_hbond_atom_site_label_D
_geom_hbond_atom_site_label_H
_geom_hbond_atom_site_label_A
_geom_hbond_site_symmetry_A
_geom_hbond_distance_DH
_geom_hbond_distance_HA
_geom_hbond_distance_DA
_geom_hbond_angle_DHA
O1 H1 N2 . 0.82 1.87 2.593(2) 147
C5 H5 O2 3_666 0.93 2.51 3.395(3) 160
O1 H1 S1 3_666 0.82 2.97 3.1336(14) 94

loop_
_geom_torsion_atom_site_label_1
_geom_torsion_atom_site_label_2
_geom_torsion_atom_site_label_3
_geom_torsion_atom_site_label_4
_geom_torsion
_geom_torsion_publ_flag
N1 C1 C2 C3 179.9(2) ?
C6 C1 C2 C3 0.7(4) ?
C1 C2 C3 C4 -1.7(5) ?
C2 C3 C4 C5 1.0(5) ?
C3 C4 C5 C6 0.9(4) ?
C4 C5 C6 C1 -1.9(4) ?
C4 C5 C6 S1 178.95(19) ?
N1 C1 C6 C5 -178.1(2) ?
C2 C1 C6 C5 1.2(4) ?
N1 C1 C6 S1 1.2(3) ?
C2 C1 C6 S1 -179.53(19) ?
N2 C8 C9 C10 -0.1(4) yes
N2 C8 C9 C14 179.2(2) ?
C14 C9 C10 O1 -178.3(2) yes
C8 C9 C10 O1 1.0(4) ?
C14 C9 C10 C11 2.0(3) ?
C8 C9 C10 C11 -178.7(2) ?
O1 C10 C11 O2 -2.5(3) ?
C9 C10 C11 O2 177.2(2) ?
O1 C10 C11 C12 177.5(2) ?
C9 C10 C11 C12 -2.7(4) ?
O2 C11 C12 C13 -178.3(3) ?
C10 C11 C12 C13 1.6(4) ?
C11 C12 C13 C14 0.2(4) ?
C12 C13 C14 C9 -1.0(4) ?
C10 C9 C14 C13 -0.1(4) ?
C8 C9 C14 C13 -179.4(3) ?
N2 C7 N1 C1 179.7(2) ?
S1 C7 N1 C1 -0.7(3) yes
C6 C1 N1 C7 -0.3(3) ?
C2 C1 N1 C7 -179.6(2) ?
C9 C8 N2 C7 179.2(2) ?
N1 C7 N2 C8 -9.0(4) ?
S1 C7 N2 C8 171.46(17) yes
C12 C11 O2 C15 -6.1(4) ?
C10 C11 O2 C15 173.9(2) ?
C5 C6 S1 C7 178.0(2) yes
C1 C6 S1 C7 -1.23(18) yes
N1 C7 S1 C6 1.19(19) yes
N2 C7 S1 C6 -179.19(18) yes

loop_
_cod_related_entry_id
_cod_related_entry_database
_cod_related_entry_code
1 ChemSpider 30654757
